data_2312422
loop_
_publ_author_name
'Song, Huijie'
'Peng, Ri'
'Zuo, Yi'
'Wang, Tao'
'Zhu, Dunru'

_publ_section_title
;
 Syntheses, crystal structures and intermolecular interactions of six
 novel pyrimidin-2-yl-substituted triaryltriazoles.
;
_journal_coeditor_code VP3032
_journal_issue 4
_journal_name_full 'Acta crystallographica. Section C, Structural chemistry'
_journal_paper_doi 10.1107/S2053229624002018
_journal_volume 80
_journal_year 2024
_chemical_formula_iupac 'C17 H11 Cl N6'
_chemical_formula_moiety 'C17 H11 Cl N6'
_chemical_formula_sum 'C17 H11 Cl N6'
_chemical_formula_weight 334.77
_chemical_name_systematic
;
4-(4-Chlorophenyl)-3-(pyridin-2-yl)-5-(pyrimidin-2-yl)-1,2,4-triazole
;
_space_group_crystal_system triclinic
_space_group_IT_number 2
_space_group_name_Hall '-P 1'
_space_group_name_H-M_alt 'P -1'
_atom_sites_solution_hydrogens geom
_audit_creation_method
;
Olex2 1.3
(compiled 2020.11.12 svn.r5f609507 for OlexSys, GUI svn.r6408)
;
_cell_angle_alpha 81.355(2)
_cell_angle_beta 82.482(2)
_cell_angle_gamma 67.388(2)
_cell_formula_units_Z 2
_cell_length_a 8.5105(13)
_cell_length_b 9.3681(14)
_cell_length_c 10.8959(16)
_cell_measurement_reflns_used 3029
_cell_measurement_temperature 293.15
_cell_measurement_theta_max 26.468
_cell_measurement_theta_min 2.601
_cell_volume 790.3(2)
_computing_cell_refinement
;
SAINT (Bruker, 2005)
;
_computing_data_collection
;
APEX2 (Bruker, 2005)
;
_computing_data_reduction
;
SAINT (Bruker, 2005)
;
_computing_molecular_graphics
;
OLEX2 (Dolomanov <i>et al.</i>, 2009)
;
_computing_publication_material
;
OLEX2 (Dolomanov <i>et al.</i>, 2009)
;
_computing_structure_refinement
;
SHELXL (Sheldrick, 2015<i>b</i>)
;
_computing_structure_solution
;
olex2.solve (Bourhis <i>et al.</i>, 2015)
;
_diffrn_ambient_temperature 293.15
_diffrn_measured_fraction_theta_full 0.989
_diffrn_measured_fraction_theta_max 0.989
_diffrn_measurement_device_type 'Bruker APEXII CCD area detector'
_diffrn_measurement_method 'phi and omega scans'
_diffrn_radiation_monochromator graphite
_diffrn_radiation_type MoK\a
_diffrn_radiation_wavelength 0.71073
_diffrn_reflns_av_R_equivalents 0.0230
_diffrn_reflns_av_unetI/netI 0.0295
_diffrn_reflns_limit_h_max 10
_diffrn_reflns_limit_h_min -9
_diffrn_reflns_limit_k_max 11
_diffrn_reflns_limit_k_min -11
_diffrn_reflns_limit_l_max 12
_diffrn_reflns_limit_l_min -12
_diffrn_reflns_number 5712
_diffrn_reflns_theta_full 25.050
_diffrn_reflns_theta_max 25.050
_diffrn_reflns_theta_min 1.897
_diffrn_source_current 20.0
_diffrn_source_power 0.9
_diffrn_source_voltage 45.0
_exptl_absorpt_coefficient_mu 0.253
_exptl_absorpt_correction_T_max 0.965
_exptl_absorpt_correction_T_min 0.955
_exptl_absorpt_correction_type multi-scan
_exptl_absorpt_process_details
;
(SADABS; Bruker, 2005)
;
_exptl_crystal_colour 'clear light colourless'
_exptl_crystal_density_diffrn 1.407
_exptl_crystal_density_method 'not measured'
_exptl_crystal_description block
_exptl_crystal_F_000 344
_exptl_crystal_size_max 0.18
_exptl_crystal_size_mid 0.17
_exptl_crystal_size_min 0.14
_refine_diff_density_max 0.171
_refine_diff_density_min -0.216
_refine_ls_extinction_method none
_refine_ls_goodness_of_fit_ref 1.069
_refine_ls_hydrogen_treatment constr
_refine_ls_matrix_type full
_refine_ls_number_parameters 217
_refine_ls_number_reflns 2765
_refine_ls_number_restraints 0
_refine_ls_restrained_S_all 1.069
_refine_ls_R_factor_all 0.0456
_refine_ls_R_factor_gt 0.0387
_refine_ls_shift/su_max 0.000
_refine_ls_shift/su_mean 0.000
_refine_ls_structure_factor_coef Fsqd
_refine_ls_weighting_details 'w=1/[\s^2^(Fo^2^)+(0.0432P)^2^+0.2530P] where P=(Fo^2^+2Fc^2^)/3'
_refine_ls_weighting_scheme calc
_refine_ls_wR_factor_gt 0.0984
_refine_ls_wR_factor_ref 0.1021
_reflns_number_gt 2383
_reflns_number_total 2765
_reflns_threshold_expression 'I > 2\s(I)'
_cod_data_source_file vp3032sup1.cif
_cod_data_source_block L5
_cod_database_code 2312422
_shelx_space_group_comment
;
The symmetry employed for this shelxl refinement is uniquely defined
by the following loop, which should always be used as a source of
symmetry information in preference to the above space-group names.
They are only intended as comments.
;

loop_
_space_group_symop_operation_xyz
'x, y, z'
'-x, -y, -z'

loop_
_atom_site_type_symbol
_atom_site_label
_atom_site_fract_x
_atom_site_fract_y
_atom_site_fract_z
_atom_site_U_iso_or_equiv
_atom_site_adp_type
_atom_site_calc_flag
_atom_site_occupancy
_atom_site_disorder_assembly
_atom_site_disorder_group
Cl Cl1 1.00724(6) 0.66378(7) 0.40056(5) 0.06079(19) Uani d 1 . .
N N1 0.2531(2) 0.9522(2) 0.30700(17) 0.0638(5) Uani d 1 . .
N N2 0.17141(19) 0.7360(2) 0.09767(15) 0.0519(4) Uani d 1 . .
N N3 0.2479(2) 0.5775(2) 0.09445(15) 0.0522(4) Uani d 1 . .
N N4 0.39452(17) 0.64924(16) 0.20889(13) 0.0376(3) Uani d 1 . .
N N5 0.5750(3) 0.3255(2) 0.29005(17) 0.0646(5) Uani d 1 . .
N N6 0.4922(3) 0.2676(2) 0.10816(17) 0.0665(5) Uani d 1 . .
C C1 0.2042(4) 1.0970(3) 0.3366(2) 0.0814(8) Uani d 1 . .
H H1 0.232181 1.110408 0.412588 0.098 Uiso calc 1 . .
C C2 0.1149(3) 1.2277(3) 0.2616(3) 0.0796(7) Uani d 1 . .
H H2 0.083816 1.326243 0.286470 0.096 Uiso calc 1 . .
C C3 0.0735(3) 1.2096(3) 0.1510(2) 0.0765(7) Uani d 1 . .
H H3 0.012383 1.295962 0.098710 0.092 Uiso calc 1 . .
C C4 0.1226(3) 1.0620(3) 0.1161(2) 0.0616(6) Uani d 1 . .
H H4 0.096085 1.047237 0.040053 0.074 Uiso calc 1 . .
C C5 0.2118(2) 0.9370(2) 0.19654(18) 0.0463(4) Uani d 1 . .
C C6 0.2602(2) 0.7767(2) 0.16599(16) 0.0421(4) Uani d 1 . .
C C7 0.3809(2) 0.5276(2) 0.16051(16) 0.0416(4) Uani d 1 . .
C C8 0.4915(2) 0.3633(2) 0.18782(17) 0.0456(4) Uani d 1 . .
C C9 0.5897(4) 0.1186(3) 0.1370(3) 0.0863(8) Uani d 1 . .
H H9 0.593537 0.046315 0.085612 0.104 Uiso calc 1 . .
C C10 0.6844(4) 0.0668(3) 0.2380(3) 0.0933(9) Uani d 1 . .
H H10 0.753036 -0.037510 0.254984 0.112 Uiso calc 1 . .
C C11 0.6733(4) 0.1761(3) 0.3136(3) 0.0886(8) Uani d 1 . .
H H11 0.736249 0.144766 0.383099 0.106 Uiso calc 1 . .
C C12 0.5441(2) 0.64901(18) 0.25914(15) 0.0352(4) Uani d 1 . .
C C13 0.5468(2) 0.6525(2) 0.38479(16) 0.0423(4) Uani d 1 . .
H H13 0.452750 0.653274 0.439250 0.051 Uiso calc 1 . .
C C14 0.6907(2) 0.6547(2) 0.42902(16) 0.0445(4) Uani d 1 . .
H H14 0.694864 0.657181 0.513504 0.053 Uiso calc 1 . .
C C15 0.8283(2) 0.6531(2) 0.34571(16) 0.0400(4) Uani d 1 . .
C C16 0.8273(2) 0.6466(2) 0.22091(17) 0.0443(4) Uani d 1 . .
H H16 0.922184 0.643682 0.166676 0.053 Uiso calc 1 . .
C C17 0.6831(2) 0.6444(2) 0.17696(16) 0.0417(4) Uani d 1 . .
H H17 0.679923 0.639756 0.092688 0.050 Uiso calc 1 . .

loop_
_atom_site_aniso_label
_atom_site_aniso_U_11
_atom_site_aniso_U_22
_atom_site_aniso_U_33
_atom_site_aniso_U_12
_atom_site_aniso_U_13
_atom_site_aniso_U_23
Cl1 0.0501(3) 0.0850(4) 0.0577(3) -0.0339(3) -0.0209(2) -0.0005(3)
N1 0.0710(12) 0.0497(10) 0.0616(11) -0.0055(9) -0.0249(9) -0.0084(8)
N2 0.0412(9) 0.0643(11) 0.0537(10) -0.0217(8) -0.0122(7) -0.0042(8)
N3 0.0477(9) 0.0712(11) 0.0504(9) -0.0333(8) -0.0080(7) -0.0105(8)
N4 0.0330(7) 0.0431(8) 0.0391(8) -0.0156(6) -0.0055(6) -0.0058(6)
N5 0.0837(13) 0.0436(10) 0.0632(11) -0.0177(9) -0.0148(10) -0.0045(8)
N6 0.0839(13) 0.0626(12) 0.0634(11) -0.0359(10) 0.0041(10) -0.0232(9)
C1 0.101(2) 0.0564(14) 0.0742(16) -0.0038(13) -0.0302(14) -0.0179(12)
C2 0.0843(18) 0.0530(14) 0.0854(18) -0.0039(12) -0.0153(14) -0.0110(12)
C3 0.0712(15) 0.0574(14) 0.0769(17) -0.0002(12) -0.0149(13) 0.0074(12)
C4 0.0539(12) 0.0676(14) 0.0529(12) -0.0102(10) -0.0164(10) 0.0012(10)
C5 0.0352(9) 0.0501(11) 0.0493(10) -0.0111(8) -0.0067(8) -0.0027(8)
C6 0.0325(9) 0.0534(11) 0.0397(9) -0.0158(8) -0.0072(7) -0.0001(8)
C7 0.0412(9) 0.0513(10) 0.0400(9) -0.0250(8) -0.0001(7) -0.0093(8)
C8 0.0509(11) 0.0507(11) 0.0430(10) -0.0284(9) 0.0046(8) -0.0101(8)
C9 0.118(2) 0.0662(17) 0.0839(19) -0.0437(16) 0.0127(17) -0.0289(14)
C10 0.118(2) 0.0407(13) 0.105(2) -0.0171(14) 0.0076(19) -0.0079(13)
C11 0.116(2) 0.0506(14) 0.0872(19) -0.0173(14) -0.0232(17) 0.0028(13)
C12 0.0320(8) 0.0336(8) 0.0405(9) -0.0113(7) -0.0085(7) -0.0036(7)
C13 0.0377(9) 0.0495(10) 0.0382(9) -0.0156(8) -0.0020(7) -0.0032(7)
C14 0.0460(10) 0.0522(11) 0.0355(9) -0.0168(8) -0.0110(8) -0.0025(8)
C15 0.0355(9) 0.0394(9) 0.0462(10) -0.0126(7) -0.0157(7) -0.0008(7)
C16 0.0355(9) 0.0541(11) 0.0447(10) -0.0182(8) -0.0025(7) -0.0058(8)
C17 0.0406(9) 0.0512(10) 0.0357(9) -0.0180(8) -0.0051(7) -0.0080(7)

loop_
_atom_type_symbol
_atom_type_description
_atom_type_scat_dispersion_real
_atom_type_scat_dispersion_imag
_atom_type_scat_source
C C 0.0033 0.0016 'International Tables Vol C Tables 4.2.6.8 and 6.1.1.4'
H H 0.0000 0.0000 'International Tables Vol C Tables 4.2.6.8 and 6.1.1.4'
Cl Cl 0.1484 0.1585 'International Tables Vol C Tables 4.2.6.8 and 6.1.1.4'
N N 0.0061 0.0033 'International Tables Vol C Tables 4.2.6.8 and 6.1.1.4'

loop_
_geom_angle_atom_site_label_1
_geom_angle_atom_site_label_2
_geom_angle_atom_site_label_3
_geom_angle_site_symmetry_1
_geom_angle_site_symmetry_3
_geom_angle
_geom_angle_publ_flag
C1 N1 C5 . . 116.48(18) ?
C6 N2 N3 . . 107.51(15) ?
C7 N3 N2 . . 107.42(14) ?
C6 N4 C7 . . 104.27(14) ?
C6 N4 C12 . . 126.84(14) ?
C7 N4 C12 . . 126.36(14) ?
C8 N5 C11 . . 116.1(2) ?
C9 N6 C8 . . 114.5(2) ?
N1 C1 H1 . . 118.0 ?
N1 C1 C2 . . 124.1(2) ?
C2 C1 H1 . . 118.0 ?
C1 C2 H2 . . 120.8 ?
C3 C2 C1 . . 118.5(2) ?
C3 C2 H2 . . 120.8 ?
C2 C3 H3 . . 120.3 ?
C2 C3 C4 . . 119.5(2) ?
C4 C3 H3 . . 120.3 ?
C3 C4 H4 . . 120.7 ?
C5 C4 C3 . . 118.5(2) ?
C5 C4 H4 . . 120.7 ?
N1 C5 C4 . . 123.01(19) ?
N1 C5 C6 . . 116.42(16) ?
C4 C5 C6 . . 120.52(18) ?
N2 C6 N4 . . 110.45(16) ?
N2 C6 C5 . . 123.32(16) ?
N4 C6 C5 . . 126.13(15) ?
N3 C7 N4 . . 110.34(16) ?
N3 C7 C8 . . 124.94(16) ?
N4 C7 C8 . . 124.54(15) ?
N5 C8 N6 . . 127.27(19) ?
N5 C8 C7 . . 116.99(16) ?
N6 C8 C7 . . 115.71(18) ?
N6 C9 H9 . . 118.3 ?
N6 C9 C10 . . 123.4(2) ?
C10 C9 H9 . . 118.3 ?
C9 C10 H10 . . 121.6 ?
C9 C10 C11 . . 116.9(2) ?
C11 C10 H10 . . 121.6 ?
N5 C11 C10 . . 121.9(3) ?
N5 C11 H11 . . 119.1 ?
C10 C11 H11 . . 119.1 ?
C13 C12 N4 . . 120.92(15) ?
C17 C12 N4 . . 117.61(14) ?
C17 C12 C13 . . 121.47(15) ?
C12 C13 H13 . . 120.4 ?
C12 C13 C14 . . 119.27(16) ?
C14 C13 H13 . . 120.4 ?
C13 C14 H14 . . 120.5 ?
C15 C14 C13 . . 118.92(16) ?
C15 C14 H14 . . 120.5 ?
C14 C15 Cl1 . . 119.00(13) ?
C16 C15 Cl1 . . 119.04(14) ?
C16 C15 C14 . . 121.95(15) ?
C15 C16 H16 . . 120.5 ?
C15 C16 C17 . . 118.96(16) ?
C17 C16 H16 . . 120.5 ?
C12 C17 C16 . . 119.40(16) ?
C12 C17 H17 . . 120.3 ?
C16 C17 H17 . . 120.3 ?

loop_
_geom_bond_atom_site_label_1
_geom_bond_atom_site_label_2
_geom_bond_site_symmetry_2
_geom_bond_distance
_geom_bond_publ_flag
Cl1 C15 . 1.7495(16) ?
N1 C1 . 1.334(3) ?
N1 C5 . 1.339(3) ?
N2 N3 . 1.377(2) ?
N2 C6 . 1.313(2) ?
N3 C7 . 1.313(2) ?
N4 C6 . 1.368(2) ?
N4 C7 . 1.374(2) ?
N4 C12 . 1.449(2) ?
N5 C8 . 1.329(3) ?
N5 C11 . 1.331(3) ?
N6 C8 . 1.336(2) ?
N6 C9 . 1.335(3) ?
C1 H1 . 0.9300 ?
C1 C2 . 1.374(3) ?
C2 H2 . 0.9300 ?
C2 C3 . 1.351(4) ?
C3 H3 . 0.9300 ?
C3 C4 . 1.379(3) ?
C4 H4 . 0.9300 ?
C4 C5 . 1.377(3) ?
C5 C6 . 1.475(3) ?
C7 C8 . 1.471(3) ?
C9 H9 . 0.9300 ?
C9 C10 . 1.367(4) ?
C10 H10 . 0.9300 ?
C10 C11 . 1.377(4) ?
C11 H11 . 0.9300 ?
C12 C13 . 1.378(2) ?
C12 C17 . 1.377(2) ?
C13 H13 . 0.9300 ?
C13 C14 . 1.382(2) ?
C14 H14 . 0.9300 ?
C14 C15 . 1.381(3) ?
C15 C16 . 1.372(3) ?
C16 H16 . 0.9300 ?
C16 C17 . 1.383(2) ?
C17 H17 . 0.9300 ?

loop_
_geom_torsion_atom_site_label_1
_geom_torsion_atom_site_label_2
_geom_torsion_atom_site_label_3
_geom_torsion_atom_site_label_4
_geom_torsion_site_symmetry_1
_geom_torsion_site_symmetry_2
_geom_torsion_site_symmetry_3
_geom_torsion_site_symmetry_4
_geom_torsion
_geom_torsion_publ_flag
Cl1 C15 C16 C17 . . . . -177.46(14) ?
N1 C1 C2 C3 . . . . 0.0(5) ?
N1 C5 C6 N2 . . . . 148.07(19) ?
N1 C5 C6 N4 . . . . -27.9(3) ?
N2 N3 C7 N4 . . . . 0.5(2) ?
N2 N3 C7 C8 . . . . 175.73(15) ?
N3 N2 C6 N4 . . . . -0.1(2) ?
N3 N2 C6 C5 . . . . -176.59(16) ?
N3 C7 C8 N5 . . . . -154.66(19) ?
N3 C7 C8 N6 . . . . 23.3(3) ?
N4 C7 C8 N5 . . . . 19.9(3) ?
N4 C7 C8 N6 . . . . -162.08(17) ?
N4 C12 C13 C14 . . . . -178.95(16) ?
N4 C12 C17 C16 . . . . 178.94(15) ?
N6 C9 C10 C11 . . . . 1.3(5) ?
C1 N1 C5 C4 . . . . -0.5(3) ?
C1 N1 C5 C6 . . . . -177.8(2) ?
C1 C2 C3 C4 . . . . -0.5(4) ?
C2 C3 C4 C5 . . . . 0.5(4) ?
C3 C4 C5 N1 . . . . 0.0(3) ?
C3 C4 C5 C6 . . . . 177.2(2) ?
C4 C5 C6 N2 . . . . -29.4(3) ?
C4 C5 C6 N4 . . . . 154.69(18) ?
C5 N1 C1 C2 . . . . 0.5(4) ?
C6 N2 N3 C7 . . . . -0.3(2) ?
C6 N4 C7 N3 . . . . -0.51(19) ?
C6 N4 C7 C8 . . . . -175.78(16) ?
C6 N4 C12 C13 . . . . 90.6(2) ?
C6 N4 C12 C17 . . . . -89.8(2) ?
C7 N4 C6 N2 . . . . 0.35(19) ?
C7 N4 C6 C5 . . . . 176.74(16) ?
C7 N4 C12 C13 . . . . -110.35(19) ?
C7 N4 C12 C17 . . . . 69.3(2) ?
C8 N5 C11 C10 . . . . -1.5(4) ?
C8 N6 C9 C10 . . . . -1.1(4) ?
C9 N6 C8 N5 . . . . -0.5(3) ?
C9 N6 C8 C7 . . . . -178.21(19) ?
C9 C10 C11 N5 . . . . 0.1(5) ?
C11 N5 C8 N6 . . . . 1.8(3) ?
C11 N5 C8 C7 . . . . 179.5(2) ?
C12 N4 C6 N2 . . . . 163.09(15) ?
C12 N4 C6 C5 . . . . -20.5(3) ?
C12 N4 C7 N3 . . . . -163.36(16) ?
C12 N4 C7 C8 . . . . 21.4(3) ?
C12 C13 C14 C15 . . . . -0.1(3) ?
C13 C12 C17 C16 . . . . -1.4(3) ?
C13 C14 C15 Cl1 . . . . 177.46(13) ?
C13 C14 C15 C16 . . . . -1.2(3) ?
C14 C15 C16 C17 . . . . 1.2(3) ?
C15 C16 C17 C12 . . . . 0.1(3) ?
C17 C12 C13 C14 . . . . 1.4(3) ?

_cod_database_fobs_code 2312422
